data_7245890
loop_
_publ_author_name
'Bondarenko, Mikhail A.'
'Abramov, Pavel A.'
'Korolkov, Ilya V.'
'Bogomyakov, Artem S.'
'Sokolov, Maxim N.'
'Adonin, Sergey A.'

_publ_section_title
;
 Cu(ii) 3,5-diiodosalicylate complexes: precursor-dependent formation of
 mono-, di-, tri- and tetranuclear compounds and 1D coordination polymers
;
_journal_issue 1
_journal_name_full CrystEngComm
_journal_page_first 130
_journal_page_last 136
_journal_paper_doi 10.1039/D2CE01393B
_journal_volume 25
_journal_year 2023
_chemical_formula_sum 'C56 H44 Cu4 I8 N4 O12'
_chemical_formula_weight 2234.31
_space_group_crystal_system tetragonal
_space_group_IT_number 88
_space_group_name_Hall '-I 4ad'
_space_group_name_H-M_alt 'I 41/a :2'
_atom_sites_solution_hydrogens geom
_audit_creation_method SHELXL-2017/1
_audit_update_record
;
2022-08-04 deposited with the CCDC.	2022-11-22 downloaded from the CCDC.
;
_cell_angle_alpha 90
_cell_angle_beta 90
_cell_angle_gamma 90
_cell_formula_units_Z 4
_cell_length_a 17.7012(4)
_cell_length_b 17.7012(4)
_cell_length_c 20.5023(8)
_cell_measurement_reflns_used 9836
_cell_measurement_temperature 150(2)
_cell_measurement_theta_max 29.2770
_cell_measurement_theta_min 2.5682
_cell_volume 6424.0(3)
_computing_cell_refinement 'SAINT (Bruker-AXS, 2016)'
_computing_data_collection 'APEX3 (Bruker-AXS, 2016)'
_computing_data_reduction 'SAINT (Bruker-AXS, 2016)'
_computing_structure_refinement 'SHELXL-2017/1 (Sheldrick, 2017)'
_computing_structure_solution 'SHELXT 2014/5 (Sheldrick, 2014)'
_diffrn_ambient_temperature 150(2)
_diffrn_detector PIXEL
_diffrn_detector_area_resol_mean 7.41
_diffrn_detector_type 'Bruker PHOTON III area detector'
_diffrn_measured_fraction_theta_full 1.000
_diffrn_measured_fraction_theta_max 0.998
_diffrn_measurement_device 'three-circle diffractometer'
_diffrn_measurement_device_type 'Bruker D8 Venture diffractometer'
_diffrn_measurement_method '\w and \f scans'
_diffrn_radiation_monochromator 'Incoatec HELIOS multilayer mirrors'
_diffrn_radiation_type MoK\a
_diffrn_radiation_wavelength 0.71073
_diffrn_reflns_av_R_equivalents 0.0309
_diffrn_reflns_av_unetI/netI 0.0194
_diffrn_reflns_Laue_measured_fraction_full 1.000
_diffrn_reflns_Laue_measured_fraction_max 0.998
_diffrn_reflns_limit_h_max 24
_diffrn_reflns_limit_h_min -21
_diffrn_reflns_limit_k_max 24
_diffrn_reflns_limit_k_min -21
_diffrn_reflns_limit_l_max 28
_diffrn_reflns_limit_l_min -27
_diffrn_reflns_number 33846
_diffrn_reflns_point_group_measured_fraction_full 1.000
_diffrn_reflns_point_group_measured_fraction_max 0.998
_diffrn_reflns_theta_full 25.500
_diffrn_reflns_theta_max 29.578
_diffrn_reflns_theta_min 1.520
_diffrn_source 'Incoatec IuS3.0 microfocus X-ray tube'
_exptl_absorpt_coefficient_mu 5.212
_exptl_absorpt_correction_T_max 0.7459
_exptl_absorpt_correction_T_min 0.5680
_exptl_absorpt_correction_type multi-scan
_exptl_absorpt_process_details
;
 SADABS 2016/2: Krause, L., Herbst-Irmer, R., Sheldrick G.M. & Stalke D.,
 J. Appl. Cryst. 48 (2015) 3-10
;
_exptl_crystal_colour grass-green
_exptl_crystal_density_diffrn 2.310
_exptl_crystal_description plate
_exptl_crystal_F_000 4176
_exptl_crystal_size_max 0.160
_exptl_crystal_size_mid 0.060
_exptl_crystal_size_min 0.020
_refine_diff_density_max 1.740
_refine_diff_density_min -0.881
_refine_diff_density_rms 0.134
_refine_ls_extinction_method none
_refine_ls_goodness_of_fit_ref 1.178
_refine_ls_hydrogen_treatment constr
_refine_ls_matrix_type full
_refine_ls_number_parameters 190
_refine_ls_number_reflns 4515
_refine_ls_number_restraints 0
_refine_ls_restrained_S_all 1.178
_refine_ls_R_factor_all 0.0477
_refine_ls_R_factor_gt 0.0345
_refine_ls_shift/su_max 0.001
_refine_ls_shift/su_mean 0.000
_refine_ls_structure_factor_coef Fsqd
_refine_ls_weighting_details 'w=1/[\s^2^(Fo^2^)+(0.0223P)^2^+58.3205P] where P=(Fo^2^+2Fc^2^)/3'
_refine_ls_weighting_scheme calc
_refine_ls_wR_factor_gt 0.0813
_refine_ls_wR_factor_ref 0.0890
_reflns_Friedel_coverage 0.000
_reflns_number_gt 3719
_reflns_number_total 4515
_reflns_threshold_expression 'I > 2\s(I)'
_cod_data_source_file d2ce01393b2.cif
_cod_data_source_block BM438-1_a
_cod_depositor_comments 'Adding full bibliography for 7245877--7245890.cif.'
_cod_original_cell_volume 6424.0(4)
_cod_original_sg_symbol_H-M 'I 41/a'
_cod_database_code 7245890
_shelx_shelxl_version_number 2017/1
_shelx_space_group_comment
;
The symmetry employed for this shelxl refinement is uniquely defined
by the following loop, which should always be used as a source of
symmetry information in preference to the above space-group names.
They are only intended as comments.
;
_shelx_estimated_absorpt_t_min 0.489
_shelx_estimated_absorpt_t_max 0.903

loop_
_space_group_symop_operation_xyz
'x, y, z'
'-x+1/2, -y, z+1/2'
'-y+3/4, x+1/4, z+1/4'
'y+3/4, -x+3/4, z+3/4'
'x+1/2, y+1/2, z+1/2'
'-x+1, -y+1/2, z+1'
'-y+5/4, x+3/4, z+3/4'
'y+5/4, -x+5/4, z+5/4'
'-x, -y, -z'
'x-1/2, y, -z-1/2'
'y-3/4, -x-1/4, -z-1/4'
'-y-3/4, x-3/4, -z-3/4'
'-x+1/2, -y+1/2, -z+1/2'
'x, y+1/2, -z'
'y-1/4, -x+1/4, -z+1/4'
'-y-1/4, x-1/4, -z-1/4'

loop_
_atom_site_label
_atom_site_type_symbol
_atom_site_fract_x
_atom_site_fract_y
_atom_site_fract_z
_atom_site_U_iso_or_equiv
_atom_site_adp_type
_atom_site_occupancy
_atom_site_site_symmetry_order
_atom_site_calc_flag
_atom_site_refinement_flags_posn
_atom_site_refinement_flags_adp
_atom_site_refinement_flags_occupancy
_atom_site_disorder_assembly
_atom_site_disorder_group
I1 I 0.58027(2) 0.63192(2) 0.42794(2) 0.04008(10) Uani 1 1 d . . . . .
C1 C 0.5308(2) 0.5960(2) 0.1626(2) 0.0255(8) Uani 1 1 d . . . . .
N1 N 0.6601(2) 0.8061(2) 0.26042(18) 0.0269(7) Uani 1 1 d . . . . .
O1 O 0.58544(18) 0.67290(17) 0.28161(14) 0.0286(6) Uani 1 1 d . . . . .
Cu1 Cu 0.62321(3) 0.72094(3) 0.20604(2) 0.02500(12) Uani 1 1 d . . . . .
I2 I 0.44111(2) 0.35377(2) 0.30780(2) 0.04114(10) Uani 1 1 d . . . . .
C2 C 0.5287(2) 0.5645(2) 0.2296(2) 0.0246(8) Uani 1 1 d . . . . .
O2 O 0.56758(18) 0.65607(18) 0.14905(15) 0.0316(7) Uani 1 1 d . . . . .
O3 O 0.49512(18) 0.56189(17) 0.11818(15) 0.0301(6) Uani 1 1 d . . . . .
C3 C 0.5556(2) 0.6055(2) 0.2841(2) 0.0229(7) Uani 1 1 d . . . . .
C4 C 0.5472(2) 0.5698(2) 0.3456(2) 0.0252(8) Uani 1 1 d . . . . .
C6 C 0.4896(2) 0.4613(2) 0.2985(2) 0.0263(8) Uani 1 1 d . . . . .
C5 C 0.5158(2) 0.4992(2) 0.3530(2) 0.0264(8) Uani 1 1 d . . . . .
H5 H 0.512242 0.476838 0.395032 0.032 Uiso 1 1 calc R U . . .
C8 C 0.7214(2) 0.8461(2) 0.2451(2) 0.0284(8) Uani 1 1 d . . . . .
H8 H 0.748218 0.833749 0.206443 0.034 Uiso 1 1 calc R U . . .
C7 C 0.4952(2) 0.4932(2) 0.2371(2) 0.0263(8) Uani 1 1 d . . . . .
H7 H 0.476392 0.466909 0.200151 0.032 Uiso 1 1 calc R U . . .
C9 C 0.7473(3) 0.9048(3) 0.2832(2) 0.0322(9) Uani 1 1 d . . . . .
H9 H 0.791806 0.931143 0.270929 0.039 Uiso 1 1 calc R U . . .
C10 C 0.7087(3) 0.9255(3) 0.3392(2) 0.0350(10) Uani 1 1 d . . . . .
C11 C 0.7357(4) 0.9921(4) 0.3790(3) 0.0521(15) Uani 1 1 d . . . . .
H11A H 0.785679 0.979254 0.397572 0.062 Uiso 1 1 calc R U . . .
H11B H 0.743134 1.035351 0.349042 0.062 Uiso 1 1 calc R U . . .
C12 C 0.6858(4) 1.0174(3) 0.4334(3) 0.0492(14) Uani 1 1 d . . . . .
H12A H 0.635324 1.028747 0.416295 0.074 Uiso 1 1 calc . U . . .
H12B H 0.707072 1.062869 0.453545 0.074 Uiso 1 1 calc . U . . .
H12C H 0.682084 0.977213 0.466127 0.074 Uiso 1 1 calc . U . . .
C13 C 0.6452(3) 0.8832(3) 0.3554(2) 0.0319(9) Uani 1 1 d . . . . .
H13 H 0.617199 0.894896 0.393637 0.038 Uiso 1 1 calc R U . . .
C14 C 0.6231(2) 0.8242(2) 0.3160(2) 0.0286(9) Uani 1 1 d . . . . .
H14 H 0.580185 0.795237 0.328225 0.034 Uiso 1 1 calc R U . . .

loop_
_atom_site_aniso_label
_atom_site_aniso_U_11
_atom_site_aniso_U_22
_atom_site_aniso_U_33
_atom_site_aniso_U_23
_atom_site_aniso_U_13
_atom_site_aniso_U_12
I1 0.0530(2) 0.04254(18) 0.02466(15) -0.00156(12) -0.00303(13) -0.00947(15)
C1 0.0250(19) 0.029(2) 0.0230(19) 0.0015(15) -0.0027(15) 0.0025(15)
N1 0.0261(17) 0.0273(17) 0.0274(18) 0.0011(14) 0.0010(14) -0.0001(14)
O1 0.0357(16) 0.0277(15) 0.0223(14) 0.0010(12) 0.0020(12) -0.0076(13)
Cu1 0.0267(2) 0.0266(2) 0.0217(2) 0.00279(19) 0.00016(19) -0.00275(19)
I2 0.04753(19) 0.02851(15) 0.0474(2) 0.00763(13) -0.00348(15) -0.00743(13)
C2 0.0219(18) 0.029(2) 0.0226(19) 0.0025(15) -0.0030(14) 0.0007(15)
O2 0.0383(17) 0.0362(17) 0.0204(14) 0.0056(12) -0.0077(12) -0.0078(14)
O3 0.0378(17) 0.0292(15) 0.0232(14) 0.0010(12) -0.0069(12) 0.0007(13)
C3 0.0195(17) 0.0241(18) 0.0251(19) 0.0001(15) 0.0010(14) 0.0018(14)
C4 0.0250(18) 0.029(2) 0.0214(19) 0.0000(15) -0.0012(15) 0.0003(16)
C6 0.028(2) 0.0199(17) 0.031(2) 0.0034(15) -0.0009(16) -0.0009(15)
C5 0.0262(19) 0.0271(19) 0.026(2) 0.0061(16) -0.0019(16) 0.0033(16)
C8 0.030(2) 0.030(2) 0.025(2) 0.0025(16) -0.0002(16) -0.0020(17)
C7 0.0262(19) 0.0239(19) 0.029(2) -0.0026(16) -0.0054(16) 0.0018(15)
C9 0.028(2) 0.033(2) 0.036(2) 0.0032(18) -0.0008(18) -0.0037(17)
C10 0.036(2) 0.036(2) 0.033(2) 0.0001(19) -0.0059(19) 0.0014(19)
C11 0.052(3) 0.060(4) 0.044(3) -0.015(3) 0.002(3) -0.018(3)
C12 0.055(3) 0.046(3) 0.046(3) -0.017(2) -0.007(3) 0.004(3)
C13 0.032(2) 0.035(2) 0.028(2) -0.0024(18) 0.0014(17) 0.0021(18)
C14 0.0258(19) 0.030(2) 0.030(2) 0.0024(17) -0.0012(16) 0.0004(16)

loop_
_atom_type_symbol
_atom_type_description
_atom_type_scat_dispersion_real
_atom_type_scat_dispersion_imag
_atom_type_scat_source
C C 0.0033 0.0016 'International Tables Vol C Tables 4.2.6.8 and 6.1.1.4'
H H 0.0000 0.0000 'International Tables Vol C Tables 4.2.6.8 and 6.1.1.4'
N N 0.0061 0.0033 'International Tables Vol C Tables 4.2.6.8 and 6.1.1.4'
O O 0.0106 0.0060 'International Tables Vol C Tables 4.2.6.8 and 6.1.1.4'
Cu Cu 0.3201 1.2651 'International Tables Vol C Tables 4.2.6.8 and 6.1.1.4'
I I -0.4742 1.8119 'International Tables Vol C Tables 4.2.6.8 and 6.1.1.4'

loop_
_geom_angle_atom_site_label_1
_geom_angle_atom_site_label_2
_geom_angle_atom_site_label_3
_geom_angle
_geom_angle_site_symmetry_1
_geom_angle_site_symmetry_3
_geom_angle_publ_flag
O3 C1 O2 119.8(4) . . ?
O3 C1 C2 118.4(4) . . ?
O2 C1 C2 121.8(4) . . ?
C8 N1 C14 117.8(4) . . ?
C8 N1 Cu1 122.6(3) . . ?
C14 N1 Cu1 119.6(3) . . ?
C3 O1 Cu1 125.9(3) . . ?
O1 Cu1 O2 92.78(13) . . ?
O1 Cu1 O3 160.92(14) . 12_766 ?
O2 Cu1 O3 87.62(14) . 12_766 ?
O1 Cu1 N1 89.85(14) . . ?
O2 Cu1 N1 165.67(15) . . ?
O3 Cu1 N1 94.47(14) 12_766 . ?
C7 C2 C3 121.0(4) . . ?
C7 C2 C1 116.8(4) . . ?
C3 C2 C1 122.1(4) . . ?
C1 O2 Cu1 129.0(3) . . ?
C1 O3 Cu1 113.0(3) . 15_565 ?
O1 C3 C2 125.0(4) . . ?
O1 C3 C4 118.9(4) . . ?
C2 C3 C4 116.1(4) . . ?
C5 C4 C3 123.1(4) . . ?
C5 C4 I1 119.9(3) . . ?
C3 C4 I1 117.0(3) . . ?
C7 C6 C5 120.9(4) . . ?
C7 C6 I2 118.9(3) . . ?
C5 C6 I2 120.2(3) . . ?
C4 C5 C6 119.0(4) . . ?
C4 C5 H5 120.5 . . ?
C6 C5 H5 120.5 . . ?
N1 C8 C9 122.6(4) . . ?
N1 C8 H8 118.7 . . ?
C9 C8 H8 118.7 . . ?
C6 C7 C2 119.9(4) . . ?
C6 C7 H7 120.1 . . ?
C2 C7 H7 120.1 . . ?
C8 C9 C10 120.3(4) . . ?
C8 C9 H9 119.8 . . ?
C10 C9 H9 119.8 . . ?
C9 C10 C13 117.0(4) . . ?
C9 C10 C11 119.8(5) . . ?
C13 C10 C11 123.1(5) . . ?
C12 C11 C10 116.8(5) . . ?
C12 C11 H11A 108.1 . . ?
C10 C11 H11A 108.1 . . ?
C12 C11 H11B 108.1 . . ?
C10 C11 H11B 108.1 . . ?
H11A C11 H11B 107.3 . . ?
C11 C12 H12A 109.5 . . ?
C11 C12 H12B 109.5 . . ?
H12A C12 H12B 109.5 . . ?
C11 C12 H12C 109.5 . . ?
H12A C12 H12C 109.5 . . ?
H12B C12 H12C 109.5 . . ?
C14 C13 C10 119.8(4) . . ?
C14 C13 H13 120.1 . . ?
C10 C13 H13 120.1 . . ?
N1 C14 C13 122.5(4) . . ?
N1 C14 H14 118.8 . . ?
C13 C14 H14 118.8 . . ?

loop_
_geom_bond_atom_site_label_1
_geom_bond_atom_site_label_2
_geom_bond_distance
_geom_bond_site_symmetry_2
_geom_bond_publ_flag
I1 C4 2.099(4) . ?
C1 O3 1.262(5) . ?
C1 O2 1.277(5) . ?
C1 C2 1.482(6) . ?
N1 C8 1.334(6) . ?
N1 C14 1.353(6) . ?
N1 Cu1 1.985(4) . ?
O1 C3 1.307(5) . ?
O1 Cu1 1.890(3) . ?
Cu1 O2 1.911(3) . ?
Cu1 O3 1.954(3) 12_766 ?
I2 C6 2.097(4) . ?
C2 C7 1.403(6) . ?
C2 C3 1.415(6) . ?
C3 C4 1.417(6) . ?
C4 C5 1.376(6) . ?
C6 C7 1.382(6) . ?
C6 C5 1.385(6) . ?
C5 H5 0.9500 . ?
C8 C9 1.376(6) . ?
C8 H8 0.9500 . ?
C7 H7 0.9500 . ?
C9 C10 1.386(7) . ?
C9 H9 0.9500 . ?
C10 C13 1.390(7) . ?
C10 C11 1.512(7) . ?
C11 C12 1.492(8) . ?
C11 H11A 0.9900 . ?
C11 H11B 0.9900 . ?
C12 H12A 0.9800 . ?
C12 H12B 0.9800 . ?
C12 H12C 0.9800 . ?
C13 C14 1.377(6) . ?
C13 H13 0.9500 . ?
C14 H14 0.9500 . ?
